data_4024903
loop_
_publ_author_name
'David Cantillo'
'Mart\'in \'Avalos'
'Reyes Babiano'
'Pedro Cintas'
'Jos\'e L. Jim\'enez'
'Mark E. Light'
'Juan C. Palacios'

_publ_section_title
;
Dissecting Competitive Mechanisms: Thionation vs. Cycloaddition in the
Reaction of Thioisom\"unchnones with Isothiocyanates under Microwave
Irradiation
;
_journal_name_full 'Journal of Organic Chemistry'
_journal_page_first 7644
_journal_page_last 7650
_journal_paper_doi 10.1021/jo900960a
_journal_volume 74
_journal_year 2009
_chemical_formula_sum 'C26 H22 N3 O2 S2'
_chemical_formula_weight 472.59
_chemical_name_systematic
;
 ?
;
_space_group_IT_number 2
_symmetry_cell_setting triclinic
_symmetry_space_group_name_Hall '-P 1'
_symmetry_space_group_name_H-M 'P -1'
_atom_sites_solution_hydrogens geom
_atom_sites_solution_primary direct
_atom_sites_solution_secondary difmap
_audit_creation_method SHELXL-97
_cell_angle_alpha 91.851(2)
_cell_angle_beta 102.120(2)
_cell_angle_gamma 102.469(2)
_cell_formula_units_Z 2
_cell_length_a 9.5042(2)
_cell_length_b 10.2182(3)
_cell_length_c 12.0526(4)
_cell_measurement_reflns_used 16303
_cell_measurement_temperature 120(2)
_cell_measurement_theta_max 27.48
_cell_measurement_theta_min 2.91
_cell_volume 1113.71(5)
_computing_cell_refinement 'DENZO (Otwinowski & Minor, 1997) & COLLECT (Hooft, R.W.W., 1998)'
_computing_data_collection 'COLLECT (Hooft, R.W.W., 1998)'
_computing_data_reduction 'DENZO (Otwinowski & Minor, 1997) & COLLECT (Hooft, R.W.W., 1998)'
_computing_molecular_graphics 'CAMERON (Watkin, et al., 1993)'
_computing_publication_material 'WINGX (Farrugia, 1998)'
_computing_structure_refinement 'SHELXL-97 (Sheldrick, 1997)'
_computing_structure_solution 'SHELXS-97 (Sheldrick, 1997)'
_diffrn_ambient_temperature 120(2)
_diffrn_detector_area_resol_mean 9.091
_diffrn_measured_fraction_theta_full 0.996
_diffrn_measured_fraction_theta_max 0.996
_diffrn_measurement_device_type 'Bruker-Nonius CCD camera on \k-goniostat'
_diffrn_measurement_method '\f & \w scans to fill the asymmetric unit'
_diffrn_radiation_monochromator graphite
_diffrn_radiation_source 'Bruker Nonius FR591 Rotating Anode'
_diffrn_radiation_type MoK\a
_diffrn_radiation_wavelength 0.71073
_diffrn_reflns_av_R_equivalents 0.0579
_diffrn_reflns_av_sigmaI/netI 0.0506
_diffrn_reflns_limit_h_max 12
_diffrn_reflns_limit_h_min -11
_diffrn_reflns_limit_k_max 13
_diffrn_reflns_limit_k_min -13
_diffrn_reflns_limit_l_max 15
_diffrn_reflns_limit_l_min -15
_diffrn_reflns_number 22645
_diffrn_reflns_theta_full 27.48
_diffrn_reflns_theta_max 27.48
_diffrn_reflns_theta_min 3.00
_diffrn_standards_number 0
_exptl_absorpt_coefficient_mu 0.269
_exptl_absorpt_correction_T_max 0.9607
_exptl_absorpt_correction_T_min 0.9381
_exptl_absorpt_correction_type multi-scan
_exptl_absorpt_process_details
;
SADABS V2.10 (Sheldrick, G.M., 2003)
;
_exptl_crystal_colour 'Dark Red'
_exptl_crystal_density_diffrn 1.409
_exptl_crystal_density_method 'not measured'
_exptl_crystal_description Block
_exptl_crystal_F_000 494
_exptl_crystal_size_max 0.2
_exptl_crystal_size_mid 0.17
_exptl_crystal_size_min 0.15
_refine_diff_density_max 0.302
_refine_diff_density_min -0.422
_refine_diff_density_rms 0.067
_refine_ls_extinction_method none
_refine_ls_goodness_of_fit_ref 1.038
_refine_ls_hydrogen_treatment constr
_refine_ls_matrix_type full
_refine_ls_number_parameters 299
_refine_ls_number_reflns 5094
_refine_ls_number_restraints 0
_refine_ls_restrained_S_all 1.038
_refine_ls_R_factor_all 0.0611
_refine_ls_R_factor_gt 0.0436
_refine_ls_shift/su_max 0.001
_refine_ls_shift/su_mean 0.000
_refine_ls_structure_factor_coef Fsqd
_refine_ls_weighting_details 'calc w=1/[\s^2^(Fo^2^)+(0.0687P)^2^+0.2090P] where P=(Fo^2^+2Fc^2^)/3'
_refine_ls_weighting_scheme calc
_refine_ls_wR_factor_gt 0.1113
_refine_ls_wR_factor_ref 0.1216
_reflns_number_gt 4034
_reflns_number_total 5094
_reflns_threshold_expression >2sigma(I)
_cod_data_source_file jo900960a_si_003.cif
_cod_data_source_block 2007acc0620
_cod_depositor_comments
;
The following automatic conversions were performed:
'_symmetry_cell_setting' value 'Triclinic' changed to 'triclinic'
according to '/home/saulius/struct/CIF-dictionaries/cif_core.dic'
dictionary named 'cif_core.dic' version 2.4.1 from 2010-06-29.

Automatic conversion script
Id: cif_fix_enum 1527 2010-12-29 10:47:43Z saulius 
;
_cod_original_sg_symbol_H-M P-1
_cod_database_code 4024903

loop_
_symmetry_equiv_pos_as_xyz
'x, y, z'
'-x, -y, -z'

loop_
_atom_site_label
_atom_site_type_symbol
_atom_site_fract_x
_atom_site_fract_y
_atom_site_fract_z
_atom_site_U_iso_or_equiv
_atom_site_adp_type
_atom_site_occupancy
_atom_site_symmetry_multiplicity
_atom_site_calc_flag
_atom_site_refinement_flags
_atom_site_disorder_assembly
_atom_site_disorder_group
S1 S 0.46168(5) 0.40031(4) 0.64751(4) 0.01773(13) Uani 1 1 d . . .
S2 S 0.74610(5) 0.28188(5) 0.44971(4) 0.02336(14) Uani 1 1 d . . .
N1 N 0.46157(15) 0.26245(14) 0.46817(12) 0.0159(3) Uani 1 1 d . . .
N2 N 0.21979(15) 0.25653(15) 0.50562(12) 0.0185(3) Uani 1 1 d . . .
N3 N 0.32314(18) -0.13660(16) 0.10432(13) 0.0250(4) Uani 1 1 d . . .
O1 O 0.24807(18) -0.24751(14) 0.11541(13) 0.0384(4) Uani 1 1 d . . .
O2 O 0.36796(18) -0.10688(15) 0.01821(12) 0.0358(4) Uani 1 1 d . . .
C1 C 0.37107(19) 0.02739(18) 0.39375(15) 0.0184(4) Uani 1 1 d . . .
H1 H 0.3602 0.0039 0.4676 0.022 Uiso 1 1 calc R . .
C2 C 0.33645(19) -0.07136(18) 0.30422(16) 0.0198(4) Uani 1 1 d . . .
H2 H 0.2988 -0.1629 0.3149 0.024 Uiso 1 1 calc R . .
C3 C 0.35831(19) -0.03259(18) 0.19925(15) 0.0194(4) Uani 1 1 d . . .
C4 C 0.4096(2) 0.09981(18) 0.17853(15) 0.0211(4) Uani 1 1 d . . .
H4 H 0.4231 0.1227 0.1051 0.025 Uiso 1 1 calc R . .
C5 C 0.4406(2) 0.19802(18) 0.26772(15) 0.0203(4) Uani 1 1 d . . .
H5 H 0.4744 0.2899 0.2560 0.024 Uiso 1 1 calc R . .
C6 C 0.42175(18) 0.16080(17) 0.37440(15) 0.0170(4) Uani 1 1 d . . .
C7 C 0.61766(18) 0.32413(17) 0.51497(15) 0.0165(3) Uani 1 1 d . . .
C8 C 0.63303(18) 0.40368(17) 0.61268(14) 0.0162(4) Uani 1 1 d . . .
C9 C 0.36751(18) 0.29467(17) 0.52843(14) 0.0165(3) Uani 1 1 d . . .
C10 C 0.76562(18) 0.48045(17) 0.69402(14) 0.0166(4) Uani 1 1 d . . .
C11 C 0.90528(19) 0.50999(18) 0.66756(15) 0.0197(4) Uani 1 1 d . . .
H11 H 0.9154 0.4827 0.5941 0.024 Uiso 1 1 calc R . .
C12 C 1.02973(19) 0.57913(18) 0.74814(16) 0.0220(4) Uani 1 1 d . . .
H12 H 1.1238 0.5977 0.7291 0.026 Uiso 1 1 calc R . .
C13 C 1.0172(2) 0.62075(19) 0.85542(16) 0.0254(4) Uani 1 1 d . . .
H13 H 1.1022 0.6668 0.9103 0.030 Uiso 1 1 calc R . .
C14 C 0.8791(2) 0.5944(2) 0.88192(16) 0.0261(4) Uani 1 1 d . . .
H14 H 0.8695 0.6236 0.9550 0.031 Uiso 1 1 calc R . .
C15 C 0.7551(2) 0.52599(19) 0.80260(15) 0.0215(4) Uani 1 1 d . . .
H15 H 0.6614 0.5095 0.8220 0.026 Uiso 1 1 calc R . .
C16 C 0.1250(2) 0.18034(19) 0.40091(16) 0.0235(4) Uani 1 1 d . . .
H16A H 0.1681 0.2074 0.3358 0.035 Uiso 1 1 calc R . .
H16B H 0.0263 0.1989 0.3894 0.035 Uiso 1 1 calc R . .
H16C H 0.1176 0.0839 0.4078 0.035 Uiso 1 1 calc R . .
C17 C 0.14405(19) 0.28824(19) 0.59389(15) 0.0211(4) Uani 1 1 d . . .
H17A H 0.0416 0.2915 0.5570 0.025 Uiso 1 1 calc R . .
H17B H 0.1947 0.3788 0.6311 0.025 Uiso 1 1 calc R . .
C18 C 0.13869(18) 0.18848(18) 0.68498(15) 0.0202(4) Uani 1 1 d . . .
C19 C 0.2118(2) 0.08350(19) 0.69089(16) 0.0237(4) Uani 1 1 d . . .
H19 H 0.2686 0.0724 0.6366 0.028 Uiso 1 1 calc R . .
C20 C 0.2023(2) -0.0048(2) 0.77557(17) 0.0282(4) Uani 1 1 d . . .
H20 H 0.2528 -0.0759 0.7791 0.034 Uiso 1 1 calc R . .
C21 C 0.1196(2) 0.0104(2) 0.85467(17) 0.0306(5) Uani 1 1 d . . .
H21 H 0.1125 -0.0506 0.9122 0.037 Uiso 1 1 calc R . .
C22 C 0.0468(2) 0.1148(2) 0.84989(17) 0.0308(5) Uani 1 1 d . . .
H22 H -0.0090 0.1260 0.9049 0.037 Uiso 1 1 calc R . .
C23 C 0.0552(2) 0.2028(2) 0.76501(16) 0.0251(4) Uani 1 1 d . . .
H23 H 0.0039 0.2732 0.7614 0.030 Uiso 1 1 calc R . .
C25 C 0.4307(2) 0.59920(19) 0.95495(16) 0.0254(4) Uani 1 1 d . . .
H25 H 0.3832 0.6670 0.9241 0.030 Uiso 1 1 calc R . .
C26 C 0.5617(2) 0.63435(19) 1.03909(16) 0.0252(4) Uani 1 1 d . . .
H26 H 0.6035 0.7259 1.0656 0.030 Uiso 1 1 calc R . .
C24 C 0.3705(2) 0.4654(2) 0.91674(16) 0.0252(4) Uani 1 1 d . . .
H24 H 0.2816 0.4419 0.8596 0.030 Uiso 1 1 calc R . .

loop_
_atom_site_aniso_label
_atom_site_aniso_U_11
_atom_site_aniso_U_22
_atom_site_aniso_U_33
_atom_site_aniso_U_23
_atom_site_aniso_U_13
_atom_site_aniso_U_12
S1 0.0145(2) 0.0209(2) 0.0178(2) -0.00248(17) 0.00561(16) 0.00271(17)
S2 0.0163(2) 0.0328(3) 0.0214(3) -0.00594(19) 0.00788(18) 0.00408(19)
N1 0.0152(7) 0.0178(7) 0.0143(7) -0.0004(6) 0.0042(6) 0.0022(6)
N2 0.0139(7) 0.0220(8) 0.0190(8) 0.0001(6) 0.0036(6) 0.0033(6)
N3 0.0290(9) 0.0250(9) 0.0200(8) -0.0040(7) 0.0012(7) 0.0093(7)
O1 0.0513(10) 0.0222(8) 0.0366(9) -0.0087(6) 0.0109(7) -0.0023(7)
O2 0.0553(10) 0.0336(8) 0.0212(7) -0.0034(6) 0.0129(7) 0.0124(7)
C1 0.0176(8) 0.0214(9) 0.0155(9) 0.0016(7) 0.0028(7) 0.0036(7)
C2 0.0162(8) 0.0167(9) 0.0249(10) 0.0025(7) 0.0022(7) 0.0029(7)
C3 0.0194(9) 0.0194(9) 0.0182(9) -0.0043(7) 0.0012(7) 0.0057(7)
C4 0.0238(9) 0.0240(10) 0.0158(9) 0.0013(7) 0.0049(7) 0.0056(7)
C5 0.0221(9) 0.0191(9) 0.0194(9) 0.0023(7) 0.0056(7) 0.0029(7)
C6 0.0145(8) 0.0187(9) 0.0176(9) -0.0013(7) 0.0038(7) 0.0037(7)
C7 0.0142(8) 0.0178(9) 0.0170(8) 0.0023(7) 0.0035(6) 0.0022(7)
C8 0.0126(8) 0.0201(9) 0.0175(8) 0.0024(7) 0.0058(6) 0.0046(7)
C9 0.0162(8) 0.0171(9) 0.0156(8) 0.0028(7) 0.0034(7) 0.0025(7)
C10 0.0162(8) 0.0162(9) 0.0172(9) 0.0033(7) 0.0045(7) 0.0022(7)
C11 0.0195(9) 0.0204(9) 0.0201(9) 0.0018(7) 0.0070(7) 0.0039(7)
C12 0.0155(9) 0.0237(10) 0.0263(10) 0.0027(8) 0.0049(7) 0.0029(7)
C13 0.0201(9) 0.0283(11) 0.0233(10) -0.0015(8) -0.0001(7) 0.0011(8)
C14 0.0235(10) 0.0320(11) 0.0196(9) -0.0045(8) 0.0048(7) 0.0007(8)
C15 0.0180(9) 0.0256(10) 0.0206(9) -0.0005(8) 0.0067(7) 0.0020(7)
C16 0.0158(9) 0.0260(10) 0.0253(10) -0.0035(8) -0.0006(7) 0.0032(7)
C17 0.0159(9) 0.0244(10) 0.0246(10) 0.0002(8) 0.0064(7) 0.0060(7)
C18 0.0135(8) 0.0235(9) 0.0209(9) -0.0013(7) 0.0040(7) -0.0009(7)
C19 0.0198(9) 0.0277(10) 0.0240(10) 0.0022(8) 0.0070(7) 0.0038(8)
C20 0.0249(10) 0.0293(11) 0.0297(11) 0.0035(9) 0.0044(8) 0.0060(8)
C21 0.0253(10) 0.0373(12) 0.0267(11) 0.0090(9) 0.0052(8) 0.0015(9)
C22 0.0258(10) 0.0425(13) 0.0271(11) 0.0043(9) 0.0140(8) 0.0060(9)
C23 0.0199(9) 0.0286(10) 0.0272(10) -0.0011(8) 0.0079(8) 0.0042(8)
C25 0.0272(10) 0.0264(10) 0.0266(10) 0.0048(8) 0.0116(8) 0.0089(8)
C26 0.0264(10) 0.0223(10) 0.0271(10) -0.0016(8) 0.0117(8) 0.0011(8)
C24 0.0215(9) 0.0333(11) 0.0210(10) 0.0005(8) 0.0084(7) 0.0035(8)

loop_
_atom_type_symbol
_atom_type_description
_atom_type_scat_dispersion_real
_atom_type_scat_dispersion_imag
_atom_type_scat_source
C C 0.0033 0.0016 'International Tables Vol C Tables 4.2.6.8 and 6.1.1.4'
H H 0.0000 0.0000 'International Tables Vol C Tables 4.2.6.8 and 6.1.1.4'
N N 0.0061 0.0033 'International Tables Vol C Tables 4.2.6.8 and 6.1.1.4'
O O 0.0106 0.0060 'International Tables Vol C Tables 4.2.6.8 and 6.1.1.4'
S S 0.1246 0.1234 'International Tables Vol C Tables 4.2.6.8 and 6.1.1.4'

loop_
_geom_angle_atom_site_label_1
_geom_angle_atom_site_label_2
_geom_angle_atom_site_label_3
_geom_angle
_geom_angle_site_symmetry_1
_geom_angle_site_symmetry_3
_geom_angle_publ_flag
C9 S1 C8 92.02(8) . . ?
C9 N1 C6 125.07(14) . . ?
C9 N1 C7 115.01(14) . . ?
C6 N1 C7 119.30(13) . . ?
C9 N2 C17 117.83(15) . . ?
C9 N2 C16 125.92(15) . . ?
C17 N2 C16 116.20(14) . . ?
O2 N3 O1 124.01(16) . . ?
O2 N3 C3 118.08(16) . . ?
O1 N3 C3 117.90(16) . . ?
C2 C1 C6 119.43(16) . . ?
C3 C2 C1 118.08(16) . . ?
C2 C3 C4 123.27(16) . . ?
C2 C3 N3 118.42(16) . . ?
C4 C3 N3 118.30(16) . . ?
C3 C4 C5 118.24(17) . . ?
C4 C5 C6 119.36(16) . . ?
C5 C6 C1 121.60(16) . . ?
C5 C6 N1 119.10(15) . . ?
C1 C6 N1 119.25(15) . . ?
C8 C7 N1 110.12(14) . . ?
C8 C7 S2 131.19(13) . . ?
N1 C7 S2 118.57(12) . . ?
C7 C8 C10 131.26(15) . . ?
C7 C8 S1 111.78(13) . . ?
C10 C8 S1 116.80(12) . . ?
N2 C9 N1 128.57(16) . . ?
N2 C9 S1 120.37(13) . . ?
N1 C9 S1 111.05(12) . . ?
C11 C10 C15 117.69(16) . . ?
C11 C10 C8 122.18(16) . . ?
C15 C10 C8 120.14(15) . . ?
C12 C11 C10 120.69(17) . . ?
C13 C12 C11 120.60(17) . . ?
C12 C13 C14 119.26(18) . . ?
C15 C14 C13 120.54(18) . . ?
C14 C15 C10 121.19(17) . . ?
N2 C17 C18 114.30(14) . . ?
C23 C18 C19 118.94(17) . . ?
C23 C18 C17 118.01(16) . . ?
C19 C18 C17 123.04(16) . . ?
C20 C19 C18 120.49(18) . . ?
C21 C20 C19 120.14(19) . . ?
C20 C21 C22 119.88(19) . . ?
C23 C22 C21 120.17(18) . . ?
C22 C23 C18 120.38(18) . . ?
C24 C25 C26 119.89(18) . . ?
C24 C26 C25 119.42(18) 2_667 . ?
C26 C24 C25 120.69(18) 2_667 . ?

loop_
_geom_bond_atom_site_label_1
_geom_bond_atom_site_label_2
_geom_bond_distance
_geom_bond_site_symmetry_2
_geom_bond_publ_flag
S1 C9 1.7233(18) . ?
S1 C8 1.7588(16) . ?
S2 C7 1.7042(17) . ?
N1 C9 1.349(2) . ?
N1 C6 1.440(2) . ?
N1 C7 1.462(2) . ?
N2 C9 1.339(2) . ?
N2 C17 1.468(2) . ?
N2 C16 1.472(2) . ?
N3 O2 1.225(2) . ?
N3 O1 1.230(2) . ?
N3 C3 1.469(2) . ?
C1 C2 1.389(3) . ?
C1 C6 1.389(2) . ?
C2 C3 1.381(3) . ?
C3 C4 1.385(3) . ?
C4 C5 1.385(3) . ?
C5 C6 1.389(2) . ?
C7 C8 1.372(2) . ?
C8 C10 1.473(2) . ?
C10 C11 1.402(2) . ?
C10 C15 1.405(2) . ?
C11 C12 1.398(3) . ?
C12 C13 1.385(3) . ?
C13 C14 1.388(3) . ?
C14 C15 1.385(3) . ?
C17 C18 1.523(3) . ?
C18 C23 1.394(3) . ?
C18 C19 1.395(3) . ?
C19 C20 1.388(3) . ?
C20 C21 1.382(3) . ?
C21 C22 1.388(3) . ?
C22 C23 1.387(3) . ?
C25 C24 1.385(3) . ?
C25 C26 1.400(3) . ?
C26 C24 1.383(3) 2_667 ?
C24 C26 1.383(3) 2_667 ?
